data_4344207
loop_
_publ_author_name
'Chianelli, R.R.'
'Scanlon, J.C.'
'Whittingham, M.S.'
'Gamble, F.R.'

_publ_section_title
;
 Structural Studies of the Intercalation Complexes Ti S2 (N H3) and Ta S2
 (N H3)
;
_journal_name_full 'Inorganic Chemistry'
_journal_page_first 1691
_journal_page_last 1696
_journal_volume 14
_journal_year 1975
_chemical_formula_sum 'H3 N S2 Ta'
_chemical_name_systematic 'Ta S2 (N H3)'
_space_group_IT_number 194
_symmetry_space_group_name_Hall '-P 6c 2c'
_symmetry_space_group_name_H-M 'P 63/m m c'
_cell_angle_alpha 90
_cell_angle_beta 90
_cell_angle_gamma 120
_cell_formula_units_Z 4
_cell_length_a 3.32
_cell_length_b 3.32
_cell_length_c 18.16
_cell_volume 173.350
_citation_journal_id_ASTM INOCAJ
_cod_data_source_file Chianelli_INOCAJ_1975_1866.cif
_cod_data_source_block H3N1S2Ta1
_cod_original_cell_volume 173.3495
_cod_original_formula_sum 'H3 N1 S2 Ta1'
_cod_database_code 4344207

loop_
_symmetry_equiv_pos_as_xyz
x,y,z
x-y,x,z+1/2
-y,x-y,z
-x,-y,z+1/2
-x+y,-x,z
y,-x+y,z+1/2
-y,-x,-z+1/2
x-y,-y,-z
x,x-y,-z+1/2
y,x,-z
-x+y,y,-z+1/2
-x,-x+y,-z
-x,-y,-z
-x+y,-x,-z-1/2
y,-x+y,-z
x,y,-z-1/2
x-y,x,-z
-y,x-y,-z-1/2
y,x,z-1/2
-x+y,y,z
-x,-x+y,z-1/2
-y,-x,z
x-y,-y,z-1/2
x,x-y,z

loop_
_atom_site_label
_atom_site_type_symbol
_atom_site_fract_x
_atom_site_fract_y
_atom_site_fract_z
_atom_site_occupancy
_atom_site_U_iso_or_equiv
Ta1 Ta+4 0 0 0.25 1 0.0
N2 N-3 0 0 0.5 1 0.0
S2 S-2 0.3333 0.6667 -0.337 1 0.0
S1 S-2 0.3333 0.6667 0.163 1 0.0
Ta2 Ta+4 0.6667 0.3333 0.75 1 0.0
N1 N-3 0.6667 0.3333 0 0.5 0.0
